data_4122505
loop_
_publ_author_name
'Cherney, Emily C.'
'Lopchuk, Justin M.'
'Green, Jason C.'
'Baran, Phil S.'

_publ_section_title
;
 A unified approach to ent-atisane diterpenes and related alkaloids:
 synthesis of (-)-methyl atisenoate, (-)-isoatisine, and the hetidine
 skeleton.
;
_journal_issue 36
_journal_name_full 'Journal of the American Chemical Society'
_journal_page_first 12592
_journal_page_last 12595
_journal_paper_doi 10.1021/ja507321j
_journal_volume 136
_journal_year 2014
_chemical_absolute_configuration ad
_chemical_formula_moiety 'C24 H42 N O5 P'
_chemical_formula_sum 'C24 H42 N O5 P'
_chemical_formula_weight 455.56
_chemical_name_systematic
; 
 ? 
;
_space_group_IT_number 19
_symmetry_cell_setting orthorhombic
_symmetry_space_group_name_Hall 'P 2ac 2ab'
_symmetry_space_group_name_H-M 'P 21 21 21'
_atom_sites_solution_hydrogens geom
_atom_sites_solution_primary direct
_atom_sites_solution_secondary difmap
_audit_creation_method SHELXL-97
_cell_angle_alpha 90.00
_cell_angle_beta 90.00
_cell_angle_gamma 90.00
_cell_formula_units_Z 8
_cell_length_a 11.6331(3)
_cell_length_b 14.2907(4)
_cell_length_c 29.0902(8)
_cell_measurement_reflns_used 9933
_cell_measurement_temperature 100(2)
_cell_measurement_theta_max 69.45
_cell_measurement_theta_min 3.04
_cell_volume 4836.1(2)
_computing_cell_refinement 'Bruker SAINT'
_computing_data_collection 'Bruker APEX2'
_computing_data_reduction 'Bruker SAINT'
_computing_molecular_graphics 'Bruker SHELXTL'
_computing_publication_material 'Bruker SHELXTL'
_computing_structure_refinement 'SHELXL-97 (Sheldrick, 2008)'
_computing_structure_solution 'SHELXS-97 (Sheldrick, 2008)'
_diffrn_ambient_temperature 100(2)
_diffrn_detector_area_resol_mean '512 x 512'
_diffrn_measured_fraction_theta_full 0.983
_diffrn_measured_fraction_theta_max 0.963
_diffrn_measurement_device_type 'Bruker APEX CCD'
_diffrn_measurement_method '\f and \w scans'
_diffrn_radiation_monochromator 'Double Bounce Multilayer Mirror'
_diffrn_radiation_source 'Rotating Anode'
_diffrn_radiation_type CuK\a
_diffrn_radiation_wavelength 1.54178
_diffrn_reflns_av_R_equivalents 0.0280
_diffrn_reflns_av_sigmaI/netI 0.0277
_diffrn_reflns_limit_h_max 14
_diffrn_reflns_limit_h_min -11
_diffrn_reflns_limit_k_max 16
_diffrn_reflns_limit_k_min -17
_diffrn_reflns_limit_l_max 33
_diffrn_reflns_limit_l_min -34
_diffrn_reflns_number 29535
_diffrn_reflns_theta_full 68.00
_diffrn_reflns_theta_max 69.67
_diffrn_reflns_theta_min 3.04
_exptl_absorpt_coefficient_mu 1.283
_exptl_absorpt_correction_T_max 0.9625
_exptl_absorpt_correction_T_min 0.6918
_exptl_absorpt_correction_type multi-scan
_exptl_absorpt_process_details SADABS
_exptl_crystal_colour Colorless
_exptl_crystal_density_diffrn 1.251
_exptl_crystal_density_meas ?
_exptl_crystal_density_method 'not measured'
_exptl_crystal_description Blade
_exptl_crystal_F_000 1984
_exptl_crystal_size_max 0.31
_exptl_crystal_size_mid 0.08
_exptl_crystal_size_min 0.03
_refine_diff_density_max 0.370
_refine_diff_density_min -0.315
_refine_diff_density_rms 0.042
_refine_ls_abs_structure_details 'Flack H D (1983), Acta Cryst. A39, 876-881'
_refine_ls_abs_structure_Flack 0.042(13)
_refine_ls_extinction_coef 'not measured'
_refine_ls_extinction_method none
_refine_ls_goodness_of_fit_ref 1.046
_refine_ls_hydrogen_treatment mixed
_refine_ls_matrix_type full
_refine_ls_number_parameters 585
_refine_ls_number_reflns 8596
_refine_ls_number_restraints 4
_refine_ls_restrained_S_all 1.046
_refine_ls_R_factor_all 0.0352
_refine_ls_R_factor_gt 0.0319
_refine_ls_shift/su_max 0.002
_refine_ls_shift/su_mean 0.000
_refine_ls_structure_factor_coef Fsqd
_refine_ls_weighting_details 'calc w=1/[\s^2^(Fo^2^)+(0.0477P)^2^+0.8447P] where P=(Fo^2^+2Fc^2^)/3'
_refine_ls_weighting_scheme calc
_refine_ls_wR_factor_gt 0.0796
_refine_ls_wR_factor_ref 0.0813
_reflns_number_gt 8050
_reflns_number_total 8596
_reflns_threshold_expression >2sigma(I)
_cod_data_source_file ja507321j_si_005.cif
_cod_data_source_block baran255
_cod_depositor_comments
;
The following automatic conversions were performed:

'_symmetry_cell_setting' value 'Orthorhombic' changed to
'orthorhombic' according to
/home/saulius/struct/COD-crude-data--automatic-downloads/rss-feeds/ACS/lib/dictionaries/cif_core.dic
dictionary named 'cif_core.dic' version 2.4.2 from 2011-04-26.

Automatic conversion script
Id: cif_fix_values 2281 2013-09-26 08:29:07Z andrius 

 Adding full bibliography for 4122504--4122507.cif.

The following automatic conversions were performed:

'_exptl_crystal_density_meas' value 'not measured' was changed to '?'
- the value is perceived as not measured.

Automatic conversion script
Id: cif_fix_values 3008 2015-01-20 13:52:24Z robertas 
;
_cod_original_sg_symbol_H-M P2(1)2(1)2(1)
_cod_database_code 4122505

loop_
_symmetry_equiv_pos_as_xyz
'x, y, z'
'x+1/2, -y+1/2, -z'
'-x, y+1/2, -z+1/2'
'-x+1/2, -y, z+1/2'

loop_
_atom_site_label
_atom_site_type_symbol
_atom_site_fract_x
_atom_site_fract_y
_atom_site_fract_z
_atom_site_U_iso_or_equiv
_atom_site_adp_type
_atom_site_occupancy
_atom_site_symmetry_multiplicity
_atom_site_calc_flag
_atom_site_refinement_flags
P1 P 0.80030(4) 1.11888(3) 0.684384(15) 0.01637(10) Uani 1 1 d .
O1 O 1.22486(11) 1.12827(9) 0.36339(4) 0.0206(3) Uani 1 1 d D
H1 H 1.250(2) 1.1774(15) 0.3490(9) 0.049(8) Uiso 1 1 d D
O2 O 0.86651(13) 1.27861(11) 0.36046(6) 0.0422(4) Uani 1 1 d .
O3 O 0.82791(11) 1.21786(9) 0.67666(5) 0.0227(3) Uani 1 1 d .
O4 O 0.67671(11) 1.09829(9) 0.70490(4) 0.0224(3) Uani 1 1 d .
O5 O 0.88602(11) 1.07834(9) 0.72189(5) 0.0249(3) Uani 1 1 d .
N1 N 0.80120(13) 1.05400(10) 0.63891(5) 0.0191(3) Uani 1 1 d D
H1A H 0.7688(18) 0.9992(12) 0.6424(7) 0.026(6) Uiso 1 1 d D
C1 C 1.07734(18) 1.13181(14) 0.30550(6) 0.0272(4) Uani 1 1 d .
H1B H 1.1103 1.0754 0.2916 0.041 Uiso 1 1 calc R
H1C H 1.1114 1.1874 0.2912 0.041 Uiso 1 1 calc R
H1D H 0.9940 1.1323 0.3007 0.041 Uiso 1 1 calc R
C2 C 1.10279(15) 1.13244(13) 0.35685(6) 0.0190(4) Uani 1 1 d .
C3 C 1.05039(16) 1.04631(12) 0.38123(6) 0.0198(4) Uani 1 1 d .
H3A H 1.0035 1.0105 0.3589 0.024 Uiso 1 1 calc R
H3B H 1.1133 1.0051 0.3920 0.024 Uiso 1 1 calc R
C4 C 0.97452(15) 1.07380(12) 0.42256(6) 0.0175(4) Uani 1 1 d .
C5 C 0.87604(15) 1.13426(13) 0.40259(6) 0.0210(4) Uani 1 1 d .
H5A H 0.8306 1.0968 0.3805 0.025 Uiso 1 1 calc R
H5B H 0.8243 1.1546 0.4277 0.025 Uiso 1 1 calc R
C6 C 0.92566(17) 1.21896(14) 0.37862(7) 0.0251(4) Uani 1 1 d .
C7 C 1.05518(16) 1.22181(13) 0.38017(6) 0.0200(4) Uani 1 1 d .
H7 H 1.0846 1.2791 0.3643 0.024 Uiso 1 1 calc R
C8 C 1.09024(16) 1.22237(12) 0.43119(6) 0.0190(4) Uani 1 1 d .
H8A H 1.0552 1.2771 0.4466 0.023 Uiso 1 1 calc R
H8B H 1.1748 1.2283 0.4336 0.023 Uiso 1 1 calc R
C9 C 1.05081(14) 1.13124(12) 0.45580(6) 0.0158(3) Uani 1 1 d .
H9 H 1.1223 1.0933 0.4598 0.019 Uiso 1 1 calc R
C10 C 1.00329(14) 1.14673(11) 0.50552(6) 0.0153(3) Uani 1 1 d .
C11 C 0.97275(14) 1.04779(11) 0.52440(6) 0.0157(4) Uani 1 1 d .
H11 H 1.0440 1.0103 0.5189 0.019 Uiso 1 1 calc R
C12 C 0.88202(14) 1.00040(12) 0.49391(6) 0.0169(4) Uani 1 1 d .
H12A H 0.8596 0.9396 0.5076 0.020 Uiso 1 1 calc R
H12B H 0.8126 1.0403 0.4922 0.020 Uiso 1 1 calc R
C13 C 0.92999(15) 0.98461(12) 0.44567(6) 0.0197(4) Uani 1 1 d .
H13A H 0.8689 0.9571 0.4262 0.024 Uiso 1 1 calc R
H13B H 0.9936 0.9387 0.4475 0.024 Uiso 1 1 calc R
C14 C 0.90112(15) 1.21552(12) 0.50716(6) 0.0182(4) Uani 1 1 d .
H14A H 0.8296 1.1816 0.5009 0.027 Uiso 1 1 calc R
H14B H 0.9120 1.2644 0.4839 0.027 Uiso 1 1 calc R
H14C H 0.8969 1.2442 0.5377 0.027 Uiso 1 1 calc R
C15 C 1.10221(15) 1.18742(13) 0.53486(6) 0.0195(4) Uani 1 1 d .
H15A H 1.1733 1.1518 0.5283 0.023 Uiso 1 1 calc R
H15B H 1.1156 1.2531 0.5255 0.023 Uiso 1 1 calc R
C16 C 1.07935(17) 1.18465(13) 0.58660(6) 0.0215(4) Uani 1 1 d .
H16A H 1.1475 1.2086 0.6032 0.026 Uiso 1 1 calc R
H16B H 1.0134 1.2258 0.5940 0.026 Uiso 1 1 calc R
C17 C 1.05326(15) 1.08518(13) 0.60257(6) 0.0205(4) Uani 1 1 d .
H17A H 1.0360 1.0864 0.6359 0.025 Uiso 1 1 calc R
H17B H 1.1228 1.0462 0.5981 0.025 Uiso 1 1 calc R
C18 C 0.95186(15) 1.03881(12) 0.57723(6) 0.0170(4) Uani 1 1 d .
C19 C 0.83631(15) 1.08271(12) 0.59263(6) 0.0176(4) Uani 1 1 d .
H19A H 0.8434 1.1517 0.5918 0.021 Uiso 1 1 calc R
H19B H 0.7756 1.0645 0.5705 0.021 Uiso 1 1 calc R
C20 C 0.95221(17) 0.93398(12) 0.58995(7) 0.0221(4) Uani 1 1 d .
H20A H 0.9583 0.9273 0.6234 0.033 Uiso 1 1 calc R
H20B H 1.0179 0.9032 0.5752 0.033 Uiso 1 1 calc R
H20C H 0.8807 0.9049 0.5793 0.033 Uiso 1 1 calc R
C21 C 0.64720(17) 1.12913(14) 0.75097(6) 0.0259(4) Uani 1 1 d .
H21A H 0.6730 1.1944 0.7558 0.031 Uiso 1 1 calc R
H21B H 0.6852 1.0888 0.7741 0.031 Uiso 1 1 calc R
C22 C 0.51900(17) 1.12275(16) 0.75578(7) 0.0323(5) Uani 1 1 d .
H22A H 0.4823 1.1622 0.7325 0.048 Uiso 1 1 calc R
H22B H 0.4963 1.1442 0.7865 0.048 Uiso 1 1 calc R
H22C H 0.4946 1.0577 0.7515 0.048 Uiso 1 1 calc R
C23 C 0.8889(3) 0.97810(16) 0.73097(8) 0.0429(6) Uani 1 1 d .
H23A H 0.8187 0.9491 0.7180 0.051 Uiso 1 1 calc R
H23B H 0.9560 0.9505 0.7150 0.051 Uiso 1 1 calc R
C24 C 0.8957(4) 0.95616(18) 0.77868(9) 0.0720(11) Uani 1 1 d .
H24A H 0.8883 0.8884 0.7829 0.108 Uiso 1 1 calc R
H24B H 0.8336 0.9880 0.7952 0.108 Uiso 1 1 calc R
H24C H 0.9700 0.9770 0.7908 0.108 Uiso 1 1 calc R
P1' P 0.33976(4) 0.87130(3) 0.314233(15) 0.01601(10) Uani 1 1 d .
O1' O 0.70007(10) 0.87258(9) 0.64191(4) 0.0184(2) Uani 1 1 d D
H1' H 0.730(2) 0.8224(14) 0.6542(8) 0.043(8) Uiso 1 1 d D
O2' O 0.35050(11) 0.71285(10) 0.63918(5) 0.0283(3) Uani 1 1 d .
O3' O 0.26345(11) 0.78971(9) 0.31950(5) 0.0263(3) Uani 1 1 d .
O4' O 0.30776(14) 0.93542(9) 0.27183(5) 0.0291(3) Uani 1 1 d .
O5' O 0.46797(11) 0.83900(9) 0.30821(5) 0.0248(3) Uani 1 1 d .
N1' N 0.34445(13) 0.94868(10) 0.35475(5) 0.0184(3) Uani 1 1 d D
H1'A H 0.3108(15) 1.0022(11) 0.3491(6) 0.006(4) Uiso 1 1 d D
C1' C 0.54830(16) 0.86231(13) 0.69768(6) 0.0200(4) Uani 1 1 d .
H1'B H 0.4653 0.8533 0.7014 0.030 Uiso 1 1 calc R
H1'C H 0.5712 0.9215 0.7120 0.030 Uiso 1 1 calc R
H1'D H 0.5895 0.8105 0.7124 0.030 Uiso 1 1 calc R
C2' C 0.57767(15) 0.86480(12) 0.64674(6) 0.0155(3) Uani 1 1 d .
C3' C 0.52312(15) 0.94992(12) 0.62236(6) 0.0174(4) Uani 1 1 d .
H3'A H 0.5845 0.9945 0.6136 0.021 Uiso 1 1 calc R
H3'B H 0.4707 0.9822 0.6440 0.021 Uiso 1 1 calc R
C4' C 0.45527(14) 0.92121(12) 0.57888(6) 0.0156(3) Uani 1 1 d .
C5' C 0.35827(15) 0.85637(12) 0.59576(6) 0.0178(4) Uani 1 1 d .
H5'A H 0.3061 0.8916 0.6163 0.021 Uiso 1 1 calc R
H5'B H 0.3130 0.8339 0.5692 0.021 Uiso 1 1 calc R
C6' C 0.40855(15) 0.77331(12) 0.62143(6) 0.0187(4) Uani 1 1 d .
C7' C 0.53799(15) 0.77422(12) 0.62234(6) 0.0155(3) Uani 1 1 d .
H7' H 0.5683 0.7177 0.6386 0.019 Uiso 1 1 calc R
C8' C 0.57904(15) 0.77605(12) 0.57198(6) 0.0155(3) Uani 1 1 d .
H8'A H 0.5471 0.7214 0.5554 0.019 Uiso 1 1 calc R
H8'B H 0.6639 0.7714 0.5711 0.019 Uiso 1 1 calc R
C9' C 0.54050(14) 0.86759(12) 0.54744(6) 0.0140(3) Uani 1 1 d .
H9' H 0.6109 0.9077 0.5462 0.017 Uiso 1 1 calc R
C10' C 0.50383(14) 0.85351(11) 0.49631(6) 0.0134(3) Uani 1 1 d .
C11' C 0.47630(14) 0.95345(11) 0.47777(6) 0.0145(3) Uani 1 1 d .
H11' H 0.5446 0.9915 0.4871 0.017 Uiso 1 1 calc R
C12' C 0.37660(15) 0.99701(12) 0.50482(6) 0.0169(3) Uani 1 1 d .
H12C H 0.3562 1.0584 0.4913 0.020 Uiso 1 1 calc R
H12D H 0.3083 0.9558 0.5029 0.020 Uiso 1 1 calc R
C13' C 0.41094(15) 1.01004(12) 0.55522(6) 0.0183(4) Uani 1 1 d .
H13C H 0.3434 1.0334 0.5725 0.022 Uiso 1 1 calc R
H13D H 0.4715 1.0586 0.5569 0.022 Uiso 1 1 calc R
C14' C 0.40289(15) 0.78437(12) 0.49072(6) 0.0162(3) Uani 1 1 d .
H14D H 0.3301 0.8176 0.4952 0.024 Uiso 1 1 calc R
H14E H 0.4098 0.7343 0.5136 0.024 Uiso 1 1 calc R
H14F H 0.4047 0.7573 0.4598 0.024 Uiso 1 1 calc R
C15' C 0.60886(15) 0.81334(12) 0.47057(6) 0.0171(4) Uani 1 1 d .
H15C H 0.6785 0.8478 0.4803 0.021 Uiso 1 1 calc R
H15D H 0.6190 0.7470 0.4794 0.021 Uiso 1 1 calc R
C16' C 0.59778(16) 0.81947(13) 0.41839(6) 0.0190(4) Uani 1 1 d .
H16C H 0.6685 0.7948 0.4038 0.023 Uiso 1 1 calc R
H16D H 0.5322 0.7806 0.4081 0.023 Uiso 1 1 calc R
C17' C 0.57898(15) 0.92059(13) 0.40352(6) 0.0183(4) Uani 1 1 d .
H17C H 0.5726 0.9227 0.3696 0.022 Uiso 1 1 calc R
H17D H 0.6471 0.9580 0.4124 0.022 Uiso 1 1 calc R
C18' C 0.47124(15) 0.96569(12) 0.42450(6) 0.0160(4) Uani 1 1 d .
C19' C 0.36021(15) 0.92341(12) 0.40334(6) 0.0175(4) Uani 1 1 d .
H19C H 0.3633 0.8544 0.4060 0.021 Uiso 1 1 calc R
H19D H 0.2930 0.9455 0.4211 0.021 Uiso 1 1 calc R
C20' C 0.47462(17) 1.07092(12) 0.41309(6) 0.0211(4) Uani 1 1 d .
H20D H 0.4869 1.0792 0.3800 0.032 Uiso 1 1 calc R
H20E H 0.5376 1.1006 0.4300 0.032 Uiso 1 1 calc R
H20F H 0.4015 1.0999 0.4220 0.032 Uiso 1 1 calc R
C21' C 0.28935(17) 0.89264(13) 0.22718(6) 0.0221(4) Uani 1 1 d .
H21C H 0.2332 0.8409 0.2298 0.026 Uiso 1 1 calc R
H21D H 0.3625 0.8669 0.2152 0.026 Uiso 1 1 calc R
C22' C 0.24452(17) 0.96661(13) 0.19532(6) 0.0240(4) Uani 1 1 d .
H22D H 0.2274 0.9386 0.1653 0.036 Uiso 1 1 calc R
H22E H 0.3026 1.0157 0.1916 0.036 Uiso 1 1 calc R
H22F H 0.1743 0.9939 0.2082 0.036 Uiso 1 1 calc R
C23' C 0.49823(16) 0.75625(13) 0.28170(7) 0.0245(4) Uani 1 1 d .
H23C H 0.5107 0.7735 0.2491 0.029 Uiso 1 1 calc R
H23D H 0.4350 0.7100 0.2831 0.029 Uiso 1 1 calc R
C24' C 0.60562(18) 0.71475(14) 0.30126(7) 0.0307(5) Uani 1 1 d .
H24D H 0.6360 0.6677 0.2800 0.046 Uiso 1 1 calc R
H24E H 0.5883 0.6852 0.3309 0.046 Uiso 1 1 calc R
H24F H 0.6629 0.7642 0.3058 0.046 Uiso 1 1 calc R

loop_
_atom_site_aniso_label
_atom_site_aniso_U_11
_atom_site_aniso_U_22
_atom_site_aniso_U_33
_atom_site_aniso_U_23
_atom_site_aniso_U_13
_atom_site_aniso_U_12
P1 0.0158(2) 0.0154(2) 0.0179(2) -0.00012(18) -0.00081(18) -0.00063(16)
O1 0.0190(6) 0.0191(6) 0.0238(7) 0.0028(6) 0.0012(5) 0.0042(5)
O2 0.0284(8) 0.0402(9) 0.0579(10) 0.0242(8) 0.0071(7) 0.0165(7)
O3 0.0241(7) 0.0191(6) 0.0251(7) 0.0002(5) 0.0003(5) -0.0016(5)
O4 0.0212(7) 0.0251(7) 0.0210(7) -0.0026(5) 0.0026(5) -0.0041(5)
O5 0.0268(7) 0.0220(7) 0.0259(7) 0.0007(6) -0.0073(6) 0.0022(5)
N1 0.0206(8) 0.0161(7) 0.0207(8) 0.0006(6) 0.0026(6) -0.0060(6)
C1 0.0323(10) 0.0290(10) 0.0202(9) 0.0017(8) -0.0014(8) 0.0012(9)
C2 0.0192(9) 0.0199(9) 0.0180(9) 0.0002(7) 0.0007(7) 0.0030(7)
C3 0.0225(9) 0.0173(9) 0.0196(9) -0.0022(7) -0.0015(7) 0.0027(7)
C4 0.0165(9) 0.0174(9) 0.0185(9) -0.0010(7) -0.0009(7) 0.0004(7)
C5 0.0188(9) 0.0241(9) 0.0200(9) -0.0008(8) -0.0013(7) 0.0029(8)
C6 0.0257(10) 0.0247(10) 0.0249(10) 0.0030(8) 0.0025(8) 0.0087(8)
C7 0.0227(9) 0.0158(9) 0.0214(9) 0.0022(7) 0.0033(7) 0.0030(7)
C8 0.0213(9) 0.0144(8) 0.0213(9) -0.0001(7) 0.0058(7) -0.0011(7)
C9 0.0158(8) 0.0138(8) 0.0179(9) 0.0004(7) 0.0010(7) 0.0008(7)
C10 0.0157(8) 0.0127(8) 0.0174(9) -0.0007(6) 0.0009(7) -0.0004(6)
C11 0.0133(8) 0.0128(8) 0.0210(9) -0.0008(7) 0.0004(7) 0.0012(6)
C12 0.0155(8) 0.0138(8) 0.0216(9) 0.0012(7) -0.0006(7) -0.0029(6)
C13 0.0199(9) 0.0153(9) 0.0239(10) -0.0032(7) -0.0022(7) -0.0002(7)
C14 0.0206(9) 0.0149(8) 0.0190(9) 0.0002(7) 0.0017(7) 0.0027(7)
C15 0.0168(9) 0.0192(9) 0.0226(10) -0.0014(7) -0.0003(7) -0.0043(7)
C16 0.0191(9) 0.0243(10) 0.0210(10) -0.0034(8) -0.0023(7) -0.0039(7)
C17 0.0156(9) 0.0267(10) 0.0191(9) 0.0003(7) -0.0004(7) 0.0021(7)
C18 0.0172(8) 0.0155(9) 0.0184(9) 0.0019(7) 0.0008(7) 0.0004(7)
C19 0.0171(8) 0.0186(8) 0.0172(9) 0.0012(7) 0.0014(7) -0.0015(7)
C20 0.0264(10) 0.0169(9) 0.0229(10) 0.0054(7) 0.0024(8) 0.0033(7)
C21 0.0310(10) 0.0293(10) 0.0175(9) 0.0002(8) 0.0039(8) 0.0000(9)
C22 0.0309(11) 0.0275(10) 0.0384(12) -0.0074(9) 0.0128(9) -0.0041(9)
C23 0.0728(18) 0.0253(11) 0.0307(12) 0.0024(9) -0.0033(11) 0.0181(11)
C24 0.155(4) 0.0247(12) 0.0364(15) 0.0022(11) 0.0120(18) -0.0047(16)
P1' 0.0176(2) 0.0158(2) 0.0146(2) 0.00081(18) -0.00066(17) -0.00004(16)
O1' 0.0147(6) 0.0173(6) 0.0231(6) 0.0009(5) -0.0013(5) -0.0032(5)
O2' 0.0204(6) 0.0315(7) 0.0331(8) 0.0098(6) -0.0039(6) -0.0112(6)
O3' 0.0248(7) 0.0248(7) 0.0293(7) 0.0001(6) 0.0037(6) -0.0060(5)
O4' 0.0499(9) 0.0192(7) 0.0181(7) -0.0002(5) -0.0083(6) 0.0030(6)
O5' 0.0223(7) 0.0196(6) 0.0325(8) -0.0094(6) 0.0044(6) -0.0020(5)
N1' 0.0217(8) 0.0167(7) 0.0167(8) 0.0014(6) -0.0022(6) 0.0058(6)
C1' 0.0237(9) 0.0195(9) 0.0169(9) -0.0005(7) -0.0003(7) -0.0017(7)
C2' 0.0141(8) 0.0157(8) 0.0167(8) -0.0003(7) -0.0011(7) -0.0006(7)
C3' 0.0192(9) 0.0162(8) 0.0169(9) -0.0025(7) -0.0005(7) 0.0014(7)
C4' 0.0145(8) 0.0164(8) 0.0159(9) -0.0029(7) 0.0000(7) 0.0013(7)
C5' 0.0152(8) 0.0229(9) 0.0152(8) -0.0019(7) 0.0013(7) -0.0005(7)
C6' 0.0205(9) 0.0198(9) 0.0158(8) -0.0029(7) -0.0011(7) -0.0050(7)
C7' 0.0176(8) 0.0138(8) 0.0151(9) -0.0003(7) -0.0014(7) -0.0003(6)
C8' 0.0183(8) 0.0134(8) 0.0148(9) -0.0005(6) -0.0013(7) 0.0024(7)
C9' 0.0127(8) 0.0136(8) 0.0157(8) -0.0007(7) -0.0008(6) 0.0002(6)
C10' 0.0132(8) 0.0130(8) 0.0140(8) -0.0006(6) 0.0000(6) -0.0001(6)
C11' 0.0136(8) 0.0135(8) 0.0165(9) 0.0001(6) -0.0015(7) 0.0008(6)
C12' 0.0182(8) 0.0156(8) 0.0169(9) 0.0002(7) -0.0006(7) 0.0035(6)
C13' 0.0193(8) 0.0164(9) 0.0194(9) -0.0034(7) 0.0008(7) 0.0043(7)
C14' 0.0172(8) 0.0163(8) 0.0151(8) -0.0014(7) -0.0009(7) -0.0029(7)
C15' 0.0153(8) 0.0172(8) 0.0188(9) -0.0002(7) 0.0005(7) 0.0036(7)
C16' 0.0153(8) 0.0246(9) 0.0172(9) -0.0011(7) 0.0021(7) 0.0052(7)
C17' 0.0170(9) 0.0229(9) 0.0150(9) 0.0008(7) 0.0007(7) 0.0000(7)
C18' 0.0186(9) 0.0148(8) 0.0147(9) 0.0015(6) 0.0005(7) 0.0014(7)
C19' 0.0182(9) 0.0192(8) 0.0153(8) -0.0006(7) -0.0015(7) 0.0031(7)
C20' 0.0266(10) 0.0167(9) 0.0199(9) 0.0028(7) -0.0022(7) -0.0001(7)
C21' 0.0268(9) 0.0214(9) 0.0181(9) -0.0034(7) -0.0039(7) 0.0009(8)
C22' 0.0273(9) 0.0263(9) 0.0185(9) 0.0003(7) -0.0027(8) 0.0008(8)
C23' 0.0278(10) 0.0164(9) 0.0294(10) -0.0069(8) 0.0032(8) 0.0003(7)
C24' 0.0332(11) 0.0254(10) 0.0334(11) -0.0008(8) 0.0054(9) 0.0051(8)

loop_
_atom_type_symbol
_atom_type_description
_atom_type_scat_dispersion_real
_atom_type_scat_dispersion_imag
_atom_type_scat_source
C C 0.0181 0.0091 'International Tables Vol C Tables 4.2.6.8 and 6.1.1.4'
H H 0.0000 0.0000 'International Tables Vol C Tables 4.2.6.8 and 6.1.1.4'
N N 0.0311 0.0180 'International Tables Vol C Tables 4.2.6.8 and 6.1.1.4'
O O 0.0492 0.0322 'International Tables Vol C Tables 4.2.6.8 and 6.1.1.4'
P P 0.2955 0.4335 'International Tables Vol C Tables 4.2.6.8 and 6.1.1.4'

loop_
_geom_angle_atom_site_label_1
_geom_angle_atom_site_label_2
_geom_angle_atom_site_label_3
_geom_angle
O3 P1 O4 115.80(7)
O3 P1 O5 108.63(8)
O4 P1 O5 104.09(7)
O3 P1 N1 115.24(8)
O4 P1 N1 101.99(8)
O5 P1 N1 110.44(8)
C2 O1 H1 103(2)
C21 O4 P1 120.39(12)
C23 O5 P1 119.85(14)
C19 N1 P1 126.40(12)
C19 N1 H1A 118.5(14)
P1 N1 H1A 114.6(14)
C2 C1 H1B 109.5
C2 C1 H1C 109.5
H1B C1 H1C 109.5
C2 C1 H1D 109.5
H1B C1 H1D 109.5
H1C C1 H1D 109.5
O1 C2 C1 108.82(15)
O1 C2 C3 107.25(14)
C1 C2 C3 111.64(16)
O1 C2 C7 109.28(15)
C1 C2 C7 111.41(15)
C3 C2 C7 108.33(14)
C4 C3 C2 112.37(14)
C4 C3 H3A 109.1
C2 C3 H3A 109.1
C4 C3 H3B 109.1
C2 C3 H3B 109.1
H3A C3 H3B 107.9
C13 C4 C3 108.89(14)
C13 C4 C5 112.27(15)
C3 C4 C5 105.85(14)
C13 C4 C9 111.17(14)
C3 C4 C9 107.09(14)
C5 C4 C9 111.26(14)
C6 C5 C4 109.72(15)
C6 C5 H5A 109.7
C4 C5 H5A 109.7
C6 C5 H5B 109.7
C4 C5 H5B 109.7
H5A C5 H5B 108.2
O2 C6 C7 124.02(19)
O2 C6 C5 123.06(18)
C7 C6 C5 112.92(16)
C6 C7 C8 107.09(15)
C6 C7 C2 108.78(16)
C8 C7 C2 109.39(14)
C6 C7 H7 110.5
C8 C7 H7 110.5
C2 C7 H7 110.5
C7 C8 C9 111.18(14)
C7 C8 H8A 109.4
C9 C8 H8A 109.4
C7 C8 H8B 109.4
C9 C8 H8B 109.4
H8A C8 H8B 108.0
C4 C9 C8 109.00(14)
C4 C9 C10 116.74(14)
C8 C9 C10 114.29(14)
C4 C9 H9 105.2
C8 C9 H9 105.2
C10 C9 H9 105.2
C14 C10 C15 108.46(14)
C14 C10 C11 113.05(14)
C15 C10 C11 108.44(14)
C14 C10 C9 113.02(14)
C15 C10 C9 107.50(14)
C11 C10 C9 106.15(13)
C12 C11 C10 110.69(14)
C12 C11 C18 115.17(14)
C10 C11 C18 117.21(14)
C12 C11 H11 104.0
C10 C11 H11 104.0
C18 C11 H11 104.0
C13 C12 C11 110.17(14)
C13 C12 H12A 109.6
C11 C12 H12A 109.6
C13 C12 H12B 109.6
C11 C12 H12B 109.6
H12A C12 H12B 108.1
C12 C13 C4 113.83(14)
C12 C13 H13A 108.8
C4 C13 H13A 108.8
C12 C13 H13B 108.8
C4 C13 H13B 108.8
H13A C13 H13B 107.7
C10 C14 H14A 109.5
C10 C14 H14B 109.5
H14A C14 H14B 109.5
C10 C14 H14C 109.5
H14A C14 H14C 109.5
H14B C14 H14C 109.5
C16 C15 C10 113.85(15)
C16 C15 H15A 108.8
C10 C15 H15A 108.8
C16 C15 H15B 108.8
C10 C15 H15B 108.8
H15A C15 H15B 107.7
C17 C16 C15 111.00(15)
C17 C16 H16A 109.4
C15 C16 H16A 109.4
C17 C16 H16B 109.4
C15 C16 H16B 109.4
H16A C16 H16B 108.0
C16 C17 C18 114.03(15)
C16 C17 H17A 108.7
C18 C17 H17A 108.7
C16 C17 H17B 108.7
C18 C17 H17B 108.7
H17A C17 H17B 107.6
C17 C18 C20 107.50(15)
C17 C18 C19 110.59(14)
C20 C18 C19 109.02(14)
C17 C18 C11 108.45(14)
C20 C18 C11 108.39(14)
C19 C18 C11 112.73(14)
N1 C19 C18 113.21(14)
N1 C19 H19A 108.9
C18 C19 H19A 108.9
N1 C19 H19B 108.9
C18 C19 H19B 108.9
H19A C19 H19B 107.7
C18 C20 H20A 109.5
C18 C20 H20B 109.5
H20A C20 H20B 109.5
C18 C20 H20C 109.5
H20A C20 H20C 109.5
H20B C20 H20C 109.5
O4 C21 C22 107.61(16)
O4 C21 H21A 110.2
C22 C21 H21A 110.2
O4 C21 H21B 110.2
C22 C21 H21B 110.2
H21A C21 H21B 108.5
C21 C22 H22A 109.5
C21 C22 H22B 109.5
H22A C22 H22B 109.5
C21 C22 H22C 109.5
H22A C22 H22C 109.5
H22B C22 H22C 109.5
C24 C23 O5 113.2(2)
C24 C23 H23A 108.9
O5 C23 H23A 108.9
C24 C23 H23B 108.9
O5 C23 H23B 108.9
H23A C23 H23B 107.7
C23 C24 H24A 109.5
C23 C24 H24B 109.5
H24A C24 H24B 109.5
C23 C24 H24C 109.5
H24A C24 H24C 109.5
H24B C24 H24C 109.5
O3' P1' O5' 110.55(7)
O3' P1' O4' 113.44(8)
O5' P1' O4' 107.87(8)
O3' P1' N1' 119.06(8)
O5' P1' N1' 104.49(8)
O4' P1' N1' 100.39(7)
C2' O1' H1' 106.9(18)
C21' O4' P1' 119.26(11)
C23' O5' P1' 121.84(12)
C19' N1' P1' 122.47(12)
C19' N1' H1'A 116.9(12)
P1' N1' H1'A 116.4(12)
C2' C1' H1'B 109.5
C2' C1' H1'C 109.5
H1'B C1' H1'C 109.5
C2' C1' H1'D 109.5
H1'B C1' H1'D 109.5
H1'C C1' H1'D 109.5
O1' C2' C1' 108.66(14)
O1' C2' C3' 107.56(14)
C1' C2' C3' 111.92(14)
O1' C2' C7' 108.43(14)
C1' C2' C7' 111.13(14)
C3' C2' C7' 109.02(14)
C2' C3' C4' 112.11(14)
C2' C3' H3'A 109.2
C4' C3' H3'A 109.2
C2' C3' H3'B 109.2
C4' C3' H3'B 109.2
H3'A C3' H3'B 107.9
C13' C4' C5' 113.25(14)
C13' C4' C3' 108.62(14)
C5' C4' C3' 105.83(14)
C13' C4' C9' 111.05(14)
C5' C4' C9' 111.03(14)
C3' C4' C9' 106.68(14)
C6' C5' C4' 110.16(14)
C6' C5' H5'A 109.6
C4' C5' H5'A 109.6
C6' C5' H5'B 109.6
C4' C5' H5'B 109.6
H5'A C5' H5'B 108.1
O2' C6' C7' 123.75(17)
O2' C6' C5' 123.49(16)
C7' C6' C5' 112.76(15)
C6' C7' C8' 107.05(14)
C6' C7' C2' 108.28(14)
C8' C7' C2' 109.24(14)
C6' C7' H7' 110.7
C8' C7' H7' 110.7
C2' C7' H7' 110.7
C7' C8' C9' 111.17(13)
C7' C8' H8'A 109.4
C9' C8' H8'A 109.4
C7' C8' H8'B 109.4
C9' C8' H8'B 109.4
H8'A C8' H8'B 108.0
C4' C9' C8' 109.20(14)
C4' C9' C10' 116.81(14)
C8' C9' C10' 114.05(13)
C4' C9' H9' 105.2
C8' C9' H9' 105.2
C10' C9' H9' 105.2
C14' C10' C15' 108.25(13)
C14' C10' C11' 113.17(14)
C15' C10' C11' 109.59(13)
C14' C10' C9' 113.02(13)
C15' C10' C9' 107.09(13)
C11' C10' C9' 105.52(13)
C12' C11' C10' 110.46(14)
C12' C11' C18' 115.82(14)
C10' C11' C18' 116.99(14)
C12' C11' H11' 103.9
C10' C11' H11' 103.9
C18' C11' H11' 103.9
C13' C12' C11' 110.09(14)
C13' C12' H12C 109.6
C11' C12' H12C 109.6
C13' C12' H12D 109.6
C11' C12' H12D 109.6
H12C C12' H12D 108.2
C12' C13' C4' 114.65(14)
C12' C13' H13C 108.6
C4' C13' H13C 108.6
C12' C13' H13D 108.6
C4' C13' H13D 108.6
H13C C13' H13D 107.6
C10' C14' H14D 109.5
C10' C14' H14E 109.5
H14D C14' H14E 109.5
C10' C14' H14F 109.5
H14D C14' H14F 109.5
H14E C14' H14F 109.5
C16' C15' C10' 113.22(14)
C16' C15' H15C 108.9
C10' C15' H15C 108.9
C16' C15' H15D 108.9
C10' C15' H15D 108.9
H15C C15' H15D 107.7
C17' C16' C15' 110.42(15)
C17' C16' H16C 109.6
C15' C16' H16C 109.6
C17' C16' H16D 109.6
C15' C16' H16D 109.6
H16C C16' H16D 108.1
C16' C17' C18' 113.71(15)
C16' C17' H17C 108.8
C18' C17' H17C 108.8
C16' C17' H17D 108.8
C18' C17' H17D 108.8
H17C C17' H17D 107.7
C17' C18' C20' 107.65(15)
C17' C18' C19' 110.97(14)
C20' C18' C19' 108.39(14)
C17' C18' C11' 108.47(14)
C20' C18' C11' 108.81(14)
C19' C18' C11' 112.41(14)
N1' C19' C18' 112.90(14)
N1' C19' H19C 109.0
C18' C19' H19C 109.0
N1' C19' H19D 109.0
C18' C19' H19D 109.0
H19C C19' H19D 107.8
C18' C20' H20D 109.5
C18' C20' H20E 109.5
H20D C20' H20E 109.5
C18' C20' H20F 109.5
H20D C20' H20F 109.5
H20E C20' H20F 109.5
O4' C21' C22' 107.91(14)
O4' C21' H21C 110.1
C22' C21' H21C 110.1
O4' C21' H21D 110.1
C22' C21' H21D 110.1
H21C C21' H21D 108.4
C21' C22' H22D 109.5
C21' C22' H22E 109.5
H22D C22' H22E 109.5
C21' C22' H22F 109.5
H22D C22' H22F 109.5
H22E C22' H22F 109.5
O5' C23' C24' 108.83(16)
O5' C23' H23C 109.9
C24' C23' H23C 109.9
O5' C23' H23D 109.9
C24' C23' H23D 109.9
H23C C23' H23D 108.3
C23' C24' H24D 109.5
C23' C24' H24E 109.5
H24D C24' H24E 109.5
C23' C24' H24F 109.5
H24D C24' H24F 109.5
H24E C24' H24F 109.5

loop_
_geom_bond_atom_site_label_1
_geom_bond_atom_site_label_2
_geom_bond_distance
P1 O3 1.4679(13)
P1 O4 1.5842(13)
P1 O5 1.5875(13)
P1 N1 1.6154(16)
O1 C2 1.434(2)
O1 H1 0.868(17)
O2 C6 1.216(2)
O4 C21 1.452(2)
O5 C23 1.457(2)
N1 C19 1.465(2)
N1 H1A 0.875(16)
C1 C2 1.523(2)
C1 H1B 0.9800
C1 H1C 0.9800
C1 H1D 0.9800
C2 C3 1.546(2)
C2 C7 1.549(2)
C3 C4 1.542(2)
C3 H3A 0.9900
C3 H3B 0.9900
C4 C13 1.531(2)
C4 C5 1.548(2)
C4 C9 1.548(2)
C5 C6 1.511(3)
C5 H5A 0.9900
C5 H5B 0.9900
C6 C7 1.508(3)
C7 C8 1.539(2)
C7 H7 1.0000
C8 C9 1.555(2)
C8 H8A 0.9900
C8 H8B 0.9900
C9 C10 1.564(2)
C9 H9 1.0000
C10 C14 1.543(2)
C10 C15 1.546(2)
C10 C11 1.558(2)
C11 C12 1.536(2)
C11 C18 1.561(2)
C11 H11 1.0000
C12 C13 1.527(2)
C12 H12A 0.9900
C12 H12B 0.9900
C13 H13A 0.9900
C13 H13B 0.9900
C14 H14A 0.9800
C14 H14B 0.9800
C14 H14C 0.9800
C15 C16 1.529(3)
C15 H15A 0.9900
C15 H15B 0.9900
C16 C17 1.526(3)
C16 H16A 0.9900
C16 H16B 0.9900
C17 C18 1.541(2)
C17 H17A 0.9900
C17 H17B 0.9900
C18 C20 1.543(2)
C18 C19 1.550(2)
C19 H19A 0.9900
C19 H19B 0.9900
C20 H20A 0.9800
C20 H20B 0.9800
C20 H20C 0.9800
C21 C22 1.501(3)
C21 H21A 0.9900
C21 H21B 0.9900
C22 H22A 0.9800
C22 H22B 0.9800
C22 H22C 0.9800
C23 C24 1.425(3)
C23 H23A 0.9900
C23 H23B 0.9900
C24 H24A 0.9800
C24 H24B 0.9800
C24 H24C 0.9800
P1' O3' 1.4736(13)
P1' O5' 1.5711(14)
P1' O4' 1.5810(14)
P1' N1' 1.6171(15)
O1' C2' 1.435(2)
O1' H1' 0.873(17)
O2' C6' 1.212(2)
O4' C21' 1.451(2)
O5' C23' 1.455(2)
N1' C19' 1.470(2)
N1' H1'A 0.875(14)
C1' C2' 1.521(2)
C1' H1'B 0.9800
C1' H1'C 0.9800
C1' H1'D 0.9800
C2' C3' 1.544(2)
C2' C7' 1.547(2)
C3' C4' 1.546(2)
C3' H3'A 0.9900
C3' H3'B 0.9900
C4' C13' 1.533(2)
C4' C5' 1.540(2)
C4' C9' 1.551(2)
C5' C6' 1.519(2)
C5' H5'A 0.9900
C5' H5'B 0.9900
C6' C7' 1.506(2)
C7' C8' 1.541(2)
C7' H7' 1.0000
C8' C9' 1.556(2)
C8' H8'A 0.9900
C8' H8'B 0.9900
C9' C10' 1.561(2)
C9' H9' 1.0000
C10' C14' 1.543(2)
C10' C15' 1.544(2)
C10' C11' 1.560(2)
C11' C12' 1.534(2)
C11' C18' 1.560(2)
C11' H11' 1.0000
C12' C13' 1.531(2)
C12' H12C 0.9900
C12' H12D 0.9900
C13' H13C 0.9900
C13' H13D 0.9900
C14' H14D 0.9800
C14' H14E 0.9800
C14' H14F 0.9800
C15' C16' 1.526(2)
C15' H15C 0.9900
C15' H15D 0.9900
C16' C17' 1.524(3)
C16' H16C 0.9900
C16' H16D 0.9900
C17' C18' 1.536(2)
C17' H17C 0.9900
C17' H17D 0.9900
C18' C20' 1.540(2)
C18' C19' 1.553(2)
C19' H19C 0.9900
C19' H19D 0.9900
C20' H20D 0.9800
C20' H20E 0.9800
C20' H20F 0.9800
C21' C22' 1.500(2)
C21' H21C 0.9900
C21' H21D 0.9900
C22' H22D 0.9800
C22' H22E 0.9800
C22' H22F 0.9800
C23' C24' 1.495(3)
C23' H23C 0.9900
C23' H23D 0.9900
C24' H24D 0.9800
C24' H24E 0.9800
C24' H24F 0.9800

loop_
_geom_hbond_atom_site_label_D
_geom_hbond_atom_site_label_H
_geom_hbond_atom_site_label_A
_geom_hbond_distance_DH
_geom_hbond_distance_HA
_geom_hbond_distance_DA
_geom_hbond_angle_DHA
_geom_hbond_site_symmetry_A
O1' H1' O3' 0.873(17) 1.818(17) 2.6800(18) 169(3) 2_566
N1 H1A O1' 0.875(16) 1.978(16) 2.8484(19) 173(2) .
O1 H1 O3 0.868(17) 1.903(18) 2.7622(18) 170(3) 2_576
N1' H1'A O1 0.875(14) 2.102(15) 2.930(2) 157.6(16) 1_455
